data_9012738
loop_
_publ_author_name
'Jones, C. Y.'
'Marshall, S. L.'
'Chakoumakos, B. C.'
'Rawn, C. J.'
'Ishii, Y.'

_publ_section_title
;
 Structure and thermal expansivity of tetrahydrofuran deuterate determined by
 neutron powder diffraction
 Sample: cell T = 7 K, positions T = 5 K, guest molecule
 Note: occupancies of C11 and H14 switched to reproduce reported formula
;
_journal_name_full 'Journal of Physical Chemistry B'
_journal_page_first 6026
_journal_page_last 6031
_journal_paper_doi 10.1021/jp020513n
_journal_volume 107
_journal_year 2003
_chemical_formula_sum 'C0.333 H0.667 O0.083'
_chemical_name_mineral 'Hydrate - tetrahydrofuran'
_space_group_IT_number 227
_symmetry_space_group_name_Hall '-F 4vw 2vw 3'
_symmetry_space_group_name_H-M 'F d -3 m :2'
_cell_angle_alpha 90
_cell_angle_beta 90
_cell_angle_gamma 90
_cell_length_a 17.103
_cell_length_b 17.103
_cell_length_c 17.103
_cell_formula_units_Z 96
_cell_volume 5002.843
_database_code_amcsd 0013160
_diffrn_ambient_temperature 7
_exptl_crystal_density_diffrn 0.191
_cod_original_cell_volume 5002.844
_cod_original_sg_symbol_H-M 'F d 3 m'
_cod_original_formula_sum 'C.333 H.667 O.083'
_cod_database_code 9012738

loop_
_space_group_symop_operation_xyz
x,y,z
x,1/2+y,1/2+z
1/2+x,y,1/2+z
1/2+x,1/2+y,z
3/4+z,1/2-x,1/4+y
3/4+z,-x,3/4+y
1/4+z,1/2-x,3/4+y
1/4+z,-x,1/4+y
3/4-y,1/2+z,1/4-x
3/4-y,+z,3/4-x
1/4-y,1/2+z,3/4-x
1/4-y,+z,1/4-x
3/4+x,1/2-y,1/4+z
3/4+x,-y,3/4+z
1/4+x,1/2-y,3/4+z
1/4+x,-y,1/4+z
3/4-z,1/2+x,1/4-y
3/4-z,+x,3/4-y
1/4-z,1/2+x,3/4-y
1/4-z,+x,1/4-y
3/4+y,1/2-z,1/4+x
3/4+y,-z,3/4+x
1/4+y,1/2-z,3/4+x
1/4+y,-z,1/4+x
3/4-x,1/2+y,1/4-z
3/4-x,+y,3/4-z
1/4-x,1/2+y,3/4-z
1/4-x,+y,1/4-z
1/2+x,3/4-z,1/4-y
1/2+x,1/4-z,3/4-y
+x,3/4-z,3/4-y
+x,1/4-z,1/4-y
1/2-z,3/4+y,1/4+x
1/2-z,1/4+y,3/4+x
-z,3/4+y,3/4+x
-z,1/4+y,1/4+x
1/2+y,3/4-x,1/4-z
1/2+y,1/4-x,3/4-z
+y,3/4-x,3/4-z
+y,1/4-x,1/4-z
1/2-x,3/4+z,1/4+y
1/2-x,1/4+z,3/4+y
-x,3/4+z,3/4+y
-x,1/4+z,1/4+y
1/2+z,3/4-y,1/4-x
1/2+z,1/4-y,3/4-x
+z,3/4-y,3/4-x
+z,1/4-y,1/4-x
1/2-y,3/4+x,1/4+z
1/2-y,1/4+x,3/4+z
-y,3/4+x,3/4+z
-y,1/4+x,1/4+z
x,1/2+z,1/2+y
x,+z,+y
1/2+x,1/2+z,+y
1/2+x,+z,1/2+y
-z,1/2-y,1/2-x
-z,-y,-x
1/2-z,1/2-y,-x
1/2-z,-y,1/2-x
y,1/2+x,1/2+z
y,+x,+z
1/2+y,1/2+x,+z
1/2+y,+x,1/2+z
-x,1/2-z,1/2-y
-x,-z,-y
1/2-x,1/2-z,-y
1/2-x,-z,1/2-y
z,1/2+y,1/2+x
z,+y,+x
1/2+z,1/2+y,+x
1/2+z,+y,1/2+x
-y,1/2-x,1/2-z
-y,-x,-z
1/2-y,1/2-x,-z
1/2-y,-x,1/2-z
3/4+z,1/4+x,1/2-y
3/4+z,3/4+x,-y
1/4+z,1/4+x,-y
1/4+z,3/4+x,1/2-y
3/4-y,1/4-z,1/2+x
3/4-y,3/4-z,+x
1/4-y,1/4-z,+x
1/4-y,3/4-z,1/2+x
3/4+x,1/4+y,1/2-z
3/4+x,3/4+y,-z
1/4+x,1/4+y,-z
1/4+x,3/4+y,1/2-z
3/4-z,1/4-x,1/2+y
3/4-z,3/4-x,+y
1/4-z,1/4-x,+y
1/4-z,3/4-x,1/2+y
3/4+y,1/4+z,1/2-x
3/4+y,3/4+z,-x
1/4+y,1/4+z,-x
1/4+y,3/4+z,1/2-x
3/4-x,1/4-y,1/2+z
3/4-x,3/4-y,+z
1/4-x,1/4-y,+z
1/4-x,3/4-y,1/2+z
-z,3/4+x,3/4+y
-z,1/4+x,1/4+y
1/2-z,3/4+x,1/4+y
1/2-z,1/4+x,3/4+y
y,3/4-z,3/4-x
y,1/4-z,1/4-x
1/2+y,3/4-z,1/4-x
1/2+y,1/4-z,3/4-x
-x,3/4+y,3/4+z
-x,1/4+y,1/4+z
1/2-x,3/4+y,1/4+z
1/2-x,1/4+y,3/4+z
z,3/4-x,3/4-y
z,1/4-x,1/4-y
1/2+z,3/4-x,1/4-y
1/2+z,1/4-x,3/4-y
-y,3/4+z,3/4+x
-y,1/4+z,1/4+x
1/2-y,3/4+z,1/4+x
1/2-y,1/4+z,3/4+x
x,3/4-y,3/4-z
x,1/4-y,1/4-z
1/2+x,3/4-y,1/4-z
1/2+x,1/4-y,3/4-z
1/4-x,1/2+z,3/4-y
1/4-x,+z,1/4-y
3/4-x,1/2+z,1/4-y
3/4-x,+z,3/4-y
1/4+z,1/2-y,3/4+x
1/4+z,-y,1/4+x
3/4+z,1/2-y,1/4+x
3/4+z,-y,3/4+x
1/4-y,1/2+x,3/4-z
1/4-y,+x,1/4-z
3/4-y,1/2+x,1/4-z
3/4-y,+x,3/4-z
1/4+x,1/2-z,3/4+y
1/4+x,-z,1/4+y
3/4+x,1/2-z,1/4+y
3/4+x,-z,3/4+y
1/4-z,1/2+y,3/4-x
1/4-z,+y,1/4-x
3/4-z,1/2+y,1/4-x
3/4-z,+y,3/4-x
1/4+y,1/2-x,3/4+z
1/4+y,-x,1/4+z
3/4+y,1/2-x,1/4+z
3/4+y,-x,3/4+z
3/4-x,3/4-z,y
3/4-x,1/4-z,1/2+y
1/4-x,3/4-z,1/2+y
1/4-x,1/4-z,y
3/4+z,3/4+y,-x
3/4+z,1/4+y,1/2-x
1/4+z,3/4+y,1/2-x
1/4+z,1/4+y,-x
3/4-y,3/4-x,z
3/4-y,1/4-x,1/2+z
1/4-y,3/4-x,1/2+z
1/4-y,1/4-x,z
3/4+x,3/4+z,-y
3/4+x,1/4+z,1/2-y
1/4+x,3/4+z,1/2-y
1/4+x,1/4+z,-y
3/4-z,3/4-y,x
3/4-z,1/4-y,1/2+x
1/4-z,3/4-y,1/2+x
1/4-z,1/4-y,x
3/4+y,3/4+x,-z
3/4+y,1/4+x,1/2-z
1/4+y,3/4+x,1/2-z
1/4+y,1/4+x,-z
-z,-x,-y
-z,1/2-x,1/2-y
1/2-z,-x,1/2-y
1/2-z,1/2-x,-y
y,z,x
y,1/2+z,1/2+x
1/2+y,z,1/2+x
1/2+y,1/2+z,x
-x,-y,-z
-x,1/2-y,1/2-z
1/2-x,-y,1/2-z
1/2-x,1/2-y,-z
z,x,y
z,1/2+x,1/2+y
1/2+z,x,1/2+y
1/2+z,1/2+x,y
-y,-z,-x
-y,1/2-z,1/2-x
1/2-y,-z,1/2-x
1/2-y,1/2-z,-x

loop_
_atom_site_label
_atom_site_fract_x
_atom_site_fract_y
_atom_site_fract_z
_atom_site_occupancy
C11 0.43150 0.37500 0.40360 0.08333
C12 0.36810 0.37500 0.43790 0.08333
H13 0.48140 0.43480 0.42890 0.08333
H14 0.48140 0.32100 0.42890 0.16667
H15 0.36330 0.36860 0.49490 0.08333
H16 0.36810 0.43930 0.43790 0.08333
O10 0.41980 0.37500 0.33020 0.08333

loop_
_cod_related_entry_id
_cod_related_entry_database
_cod_related_entry_code
1 AMCSD 0013160
